data_1576766
loop_
_publ_author_name
'Yan, Connly'
'Chang, Tieyan'
'Chen, Yu-Sheng'
'Paterson, Alexander L.'
'McElheny, Dan'
'Mankad, Neal P.'

_publ_section_title
;
 Hidden in plain sight: commonly used copper N-heterocyclic carbene
 catalysts gain stabilization from anagostic Cu&#x22ef;H-C interactions.
;
_journal_issue 9
_journal_name_full 'Chemical science'
_journal_page_first 4734
_journal_page_last 4743
_journal_paper_doi 10.1039/d5sc09643j
_journal_volume 17
_journal_year 2026
_chemical_formula_moiety 'C11 H20 Cl Cu N2'
_chemical_formula_sum 'C11 H20 Cl Cu N2'
_chemical_formula_weight 279.293
_space_group_crystal_system monoclinic
_space_group_IT_number 15
_space_group_name_Hall '-C 2yc'
_space_group_name_H-M_alt 'C 1 2/c 1'
_symmetry_Int_Tables_number 15
_atom_sites_solution_primary dual
_audit_creation_date 2025-06-25
_audit_creation_method
;
Olex2 1.5
(compiled 2024.02.16 svn.r378c4104 for OlexSys, GUI svn.r6928)
;
_audit_update_record
;
2025-10-10 deposited with the CCDC.	2026-01-08 downloaded from the CCDC.
;
_cell_angle_alpha 90
_cell_angle_beta 107.253(2)
_cell_angle_gamma 90
_cell_formula_units_Z 4
_cell_length_a 10.8524(6)
_cell_length_b 11.6698(6)
_cell_length_c 11.0084(6)
_cell_measurement_reflns_used 9843
_cell_measurement_temperature 10
_cell_measurement_theta_max 26.819
_cell_measurement_theta_min 2.212
_cell_volume 1331.43(12)
_computing_cell_refinement 'SAINT V8.38A (Bruker, 2018)'
_computing_data_reduction 'SAINT V8.38A (Bruker, 2018)'
_computing_molecular_graphics 'Olex2 1.5 (Dolomanov et al., 2009)'
_computing_publication_material 'Olex2 1.5 (Dolomanov et al., 2009)'
_computing_structure_refinement 'olex2.refine 1.5 (Bourhis et al., 2015)'
_computing_structure_solution 'SHELXT 2018/2 (Sheldrick, 2018)'
_diffrn_ambient_temperature 10
_diffrn_measured_fraction_theta_full 0.9809
_diffrn_measured_fraction_theta_max 0.9775
_diffrn_measurement_device_type 'Bruker APEX-II CCD'
_diffrn_measurement_method '\w scans'
_diffrn_radiation_type synchrotron
_diffrn_radiation_wavelength 0.39995
_diffrn_reflns_av_R_equivalents 0.0638
_diffrn_reflns_av_unetI/netI 0.0239
_diffrn_reflns_Laue_measured_fraction_full 0.9809
_diffrn_reflns_Laue_measured_fraction_max 0.9775
_diffrn_reflns_limit_h_max 23
_diffrn_reflns_limit_h_min -23
_diffrn_reflns_limit_k_max 21
_diffrn_reflns_limit_k_min -23
_diffrn_reflns_limit_l_max 23
_diffrn_reflns_limit_l_min -23
_diffrn_reflns_number 118369
_diffrn_reflns_point_group_measured_fraction_full 0.9809
_diffrn_reflns_point_group_measured_fraction_max 0.9775
_diffrn_reflns_theta_full 13.8848
_diffrn_reflns_theta_max 25.18
_diffrn_reflns_theta_min 1.48
_diffrn_source_current 103.0
_diffrn_source_power 103.0
_diffrn_source_voltage 1000.0
_diffrn_standards_number 0
_exptl_absorpt_coefficient_mu 0.385
_exptl_absorpt_correction_T_max 1.0000
_exptl_absorpt_correction_T_min 0.8338
_exptl_absorpt_correction_type multi-scan
_exptl_absorpt_process_details
;
SADABS-2016/2 (Bruker,2016/2) was used for absorption correction.
wR2(int) was 0.1923 before and 0.0720 after correction.
The Ratio of minimum to maximum transmission is 0.8338.
The \l/2 correction factor is Not present.
;
_exptl_crystal_colour white
_exptl_crystal_colour_primary white
_exptl_crystal_density_diffrn 1.393
_exptl_crystal_description plate
_exptl_crystal_F_000 585.160
_exptl_crystal_size_max 0.1
_exptl_crystal_size_mid 0.1
_exptl_crystal_size_min 0.1
_refine_diff_density_max 1.2907
_refine_diff_density_min -0.5201
_refine_diff_density_rms 0.1296
_refine_ls_d_res_high 0.4701
_refine_ls_d_res_low 7.7492
_refine_ls_goodness_of_fit_ref 0.9694
_refine_ls_hydrogen_treatment refall
_refine_ls_matrix_type full
_refine_ls_number_constraints 0
_refine_ls_number_parameters 160
_refine_ls_number_reflns 6550
_refine_ls_number_restraints 0
_refine_ls_restrained_S_all 0.9694
_refine_ls_R_factor_all 0.0352
_refine_ls_R_factor_gt 0.0289
_refine_ls_shift/su_max 0.0004
_refine_ls_shift/su_mean 0.0000
_refine_ls_structure_factor_coef Fsqd
_refine_ls_weighting_details 'w=1/[\s^2^(Fo^2^)+(0.0433P)^2^+0.7431P] where P=(Fo^2^+2Fc^2^)/3'
_refine_ls_weighting_scheme calc
_refine_ls_wR_factor_gt 0.0746
_refine_ls_wR_factor_ref 0.0808
_reflns_Friedel_coverage 0.0
_reflns_limit_h_max 22
_reflns_limit_h_min -23
_reflns_limit_k_max 23
_reflns_limit_k_min 0
_reflns_limit_l_max 23
_reflns_limit_l_min 0
_reflns_number_gt 5453
_reflns_number_total 6550
_reflns_threshold_expression I>=2u(I)
_cod_data_source_file d5sc09643j3.cif
_cod_data_source_block ItBuCuCl_m
_cod_database_code 1576766
_olex2_refinement_description
;
;
_olex2_refine_details
;
Refinement using NoSpherA2, an implementation of
NOn-SPHERical Atom-form-factors in Olex2.
Please cite:
F. Kleemiss et al. Chem. Sci. DOI 10.1039/D0SC05526C - 2021
NoSpherA2 implementation of HAR makes use of
tailor-made aspherical atomic form factors calculated
on-the-fly from a Hirshfeld-partitioned electron density (ED) - not from
spherical-atom form factors.

The ED is calculated from a gaussian basis set single determinant SCF
wavefunction - either Hartree-Fock or DFT using selected funtionals
 - for a fragment of the crystal.
This fragment can be embedded in an electrostatic crystal field by employing cluster charges
or modelled using implicit solvation models, depending on the software used.
The following options were used:
   SOFTWARE:       ORCA 5.0
   PARTITIONING:   NoSpherA2
   INT ACCURACY:   High
   METHOD:         B3LYP
   BASIS SET:      def2-SVP
   CHARGE:         0
   MULTIPLICITY:   1
   DATE:           2025-06-25_11-58-52
;
_olex2_submission_special_instructions 'No special instructions were received'

loop_
_space_group_symop_id
_space_group_symop_operation_xyz
1 x,y,z
2 -x,y,-z+1/2
3 -x,-y,-z
4 x,-y,z-1/2
5 x+1/2,y+1/2,z
6 -x+1/2,y+1/2,-z+1/2
7 -x+1/2,-y+1/2,-z
8 x+1/2,-y+1/2,z-1/2

loop_
_atom_site_label
_atom_site_type_symbol
_atom_site_fract_x
_atom_site_fract_y
_atom_site_fract_z
_atom_site_U_iso_or_equiv
_atom_site_adp_type
_atom_site_occupancy
_atom_site_site_symmetry_order
_atom_site_refinement_flags_posn
_atom_site_refinement_flags_adp
_atom_site_refinement_flags_occupancy
Cu1 Cu 0.5 0.294434(8) 0.25 0.00888(2) Uani 1.000000 2 S T P
Cl1 Cl 0.5 0.113827(16) 0.25 0.01185(3) Uani 1.000000 2 S T P
N1 N 0.59133(4) 0.52734(4) 0.32501(4) 0.00987(6) Uani 1.000000 1 . . .
C5 C 0.55732(5) 0.64086(5) 0.29717(5) 0.01154(7) Uani 1.000000 1 . . .
H5 H 0.6090(19) 0.7124(10) 0.3385(19) 0.036(4) Uani 1.000000 1 . . .
C6 C 0.5 0.45664(6) 0.25 0.00988(9) Uani 1.000000 2 S T P
C4 C 0.78938(5) 0.58813(5) 0.49103(5) 0.01342(8) Uani 1.000000 1 . . .
H4A H 0.8238(13) 0.6388(12) 0.4257(13) 0.026(3) Uani 1.000000 1 . . .
H4B H 0.7350(14) 0.6418(13) 0.5360(14) 0.035(4) Uani 1.000000 1 . . .
H4C H 0.8736(14) 0.5535(14) 0.5660(15) 0.043(4) Uani 1.000000 1 . . .
C2 C 0.70849(5) 0.48534(5) 0.42598(5) 0.01026(6) Uani 1.000000 1 . . .
C1 C 0.66442(5) 0.41719(5) 0.52510(5) 0.01257(7) Uani 1.000000 1 . . .
H1A H 0.6061(15) 0.4718(16) 0.5678(17) 0.041(4) Uani 1.000000 1 . . .
H1B H 0.6066(16) 0.3418(14) 0.4808(15) 0.037(4) Uani 1.000000 1 . . .
H1C H 0.7451(15) 0.3884(15) 0.5971(15) 0.042(4) Uani 1.000000 1 . . .
C3 C 0.78982(5) 0.40983(5) 0.36480(5) 0.01274(7) Uani 1.000000 1 . . .
H3A H 0.7344(15) 0.3342(13) 0.3216(15) 0.032(3) Uani 1.000000 1 . . .
H3B H 0.8209(15) 0.4546(12) 0.2952(14) 0.031(3) Uani 1.000000 1 . . .
H3C H 0.8729(14) 0.3790(14) 0.4363(14) 0.032(4) Uani 1.000000 1 . . .

loop_
_atom_site_aniso_label
_atom_site_aniso_U_11
_atom_site_aniso_U_22
_atom_site_aniso_U_33
_atom_site_aniso_U_12
_atom_site_aniso_U_13
_atom_site_aniso_U_23
Cu1 0.00817(3) 0.00877(4) 0.00805(3) -0.000000 -0.00014(2) 0.000000
Cl1 0.01072(6) 0.00970(7) 0.01291(6) -0.000000 0.00010(5) 0.000000
N1 0.00908(12) 0.00966(14) 0.00839(12) -0.00011(10) -0.00124(10) 0.00009(10)
C5 0.01116(16) 0.00997(17) 0.01021(15) -0.00051(12) -0.00187(12) -0.00018(12)
H5 0.040(11) 0.023(9) 0.039(11) 0.006(6) 0.005(9) 0.007(6)
C6 0.0090(2) 0.0098(2) 0.00896(19) -0.000000 -0.00010(16) 0.000000
C4 0.01169(16) 0.0129(2) 0.01214(17) -0.00157(13) -0.00195(13) -0.00099(14)
H4A 0.023(7) 0.028(8) 0.024(7) -0.013(6) 0.000(6) -0.003(6)
H4B 0.032(8) 0.035(9) 0.032(8) -0.001(7) -0.001(7) -0.008(7)
H4C 0.023(8) 0.046(10) 0.042(9) 0.000(7) -0.020(7) 0.001(8)
C2 0.00890(14) 0.01092(17) 0.00888(14) -0.00021(12) -0.00057(11) -0.00003(12)
C1 0.01147(16) 0.0148(2) 0.00943(15) -0.00013(14) 0.00004(12) 0.00182(13)
H1A 0.026(8) 0.051(11) 0.056(11) -0.008(8) 0.025(8) -0.015(9)
H1B 0.045(10) 0.032(9) 0.036(9) -0.008(8) 0.013(8) -0.009(7)
H1C 0.043(10) 0.053(10) 0.041(9) 0.020(8) 0.028(8) 0.025(8)
C3 0.01045(16) 0.0138(2) 0.01243(17) 0.00086(13) 0.00095(13) -0.00040(14)
H3A 0.038(9) 0.022(8) 0.036(9) 0.006(7) 0.009(7) -0.007(7)
H3B 0.037(9) 0.030(8) 0.031(8) -0.001(6) 0.017(7) -0.004(6)
H3C 0.029(8) 0.040(9) 0.023(7) 0.023(7) 0.004(6) 0.018(7)

loop_
_atom_type_symbol
_atom_type_scat_dispersion_real
_atom_type_scat_dispersion_imag
_atom_type_scat_source
_atom_type_scat_dispersion_source
C -0.00020 0.00040 'NoSpherA2: Chem.Sci. 2021, DOI:10.1039/D0SC05526C' 'Brennan, Cowan, Rev. Sci. Instrum., 1992, 63, 850'
Cl 0.05150 0.04950 'NoSpherA2: Chem.Sci. 2021, DOI:10.1039/D0SC05526C' 'Brennan, Cowan, Rev. Sci. Instrum., 1992, 63, 850'
Cu 0.23660 0.44260 'NoSpherA2: Chem.Sci. 2021, DOI:10.1039/D0SC05526C' 'Brennan, Cowan, Rev. Sci. Instrum., 1992, 63, 850'
H 0.00000 0.00000 'NoSpherA2: Chem.Sci. 2021, DOI:10.1039/D0SC05526C' 'Brennan, Cowan, Rev. Sci. Instrum., 1992, 63, 850'
N 0.00030 0.00090 'NoSpherA2: Chem.Sci. 2021, DOI:10.1039/D0SC05526C' 'Brennan, Cowan, Rev. Sci. Instrum., 1992, 63, 850'

loop_
_geom_angle_atom_site_label_1
_geom_angle_atom_site_label_2
_geom_angle_atom_site_label_3
_geom_angle
_geom_angle_site_symmetry_1
_geom_angle_site_symmetry_3
_geom_angle_publ_flag
C6 Cu1 Cl1 180.0 . . ?
C6 N1 C5 110.28(4) . . ?
C2 N1 C5 126.00(4) . . ?
C2 N1 C6 123.68(5) . . ?
C5 C5 N1 106.96(3) 2_655 . ?
H5 C5 N1 127.0(9) . . ?
N1 C6 Cu1 127.23(3) . . ?
N1 C6 Cu1 127.23(3) 2_655 . ?
N1 C6 N1 105.53(6) 2_655 . ?
H4B C4 H4A 109.4(11) . . ?
H4C C4 H4A 108.8(11) . . ?
H4C C4 H4B 108.3(12) . . ?
C2 C4 H4A 112.4(7) . . ?
C2 C4 H4B 110.8(8) . . ?
C2 C4 H4C 107.0(8) . . ?
C4 C2 N1 109.41(4) . . ?
C1 C2 N1 108.73(4) . . ?
C1 C2 C4 109.21(4) . . ?
C3 C2 N1 109.46(4) . . ?
C3 C2 C4 109.25(4) . . ?
C3 C2 C1 110.77(4) . . ?
H1A C1 C2 110.1(10) . . ?
H1B C1 C2 110.7(8) . . ?
H1B C1 H1A 109.1(12) . . ?
H1C C1 C2 109.7(8) . . ?
H1C C1 H1A 108.7(13) . . ?
H1C C1 H1B 108.4(13) . . ?
H3A C3 C2 109.8(8) . . ?
H3B C3 C2 112.4(8) . . ?
H3B C3 H3A 109.6(11) . . ?
H3C C3 C2 109.8(8) . . ?
H3C C3 H3A 106.5(13) . . ?
H3C C3 H3B 108.6(12) . . ?

loop_
_geom_bond_atom_site_label_1
_geom_bond_atom_site_label_2
_geom_bond_distance
_geom_bond_site_symmetry_2
_geom_bond_publ_flag
Cu1 Cl1 2.1077(2) . ?
Cu1 C6 1.8929(8) . ?
N1 C5 1.3849(7) . ?
N1 C6 1.3637(6) . ?
N1 C2 1.5013(6) . ?
C5 C5 1.3637(10) 2_655 ?
C5 H5 1.033(16) . ?
C4 H4A 1.080(13) . ?
C4 H4B 1.076(15) . ?
C4 H4C 1.110(14) . ?
C4 C2 1.5328(7) . ?
C2 C1 1.5368(7) . ?
C2 C3 1.5368(8) . ?
C1 H1A 1.097(15) . ?
C1 H1B 1.106(15) . ?
C1 H1C 1.047(16) . ?
C3 H3A 1.094(15) . ?
C3 H3B 1.061(14) . ?
C3 H3C 1.068(13) . ?

loop_
_geom_torsion_atom_site_label_1
_geom_torsion_atom_site_label_2
_geom_torsion_atom_site_label_3
_geom_torsion_atom_site_label_4
_geom_torsion
_geom_torsion_site_symmetry_1
_geom_torsion_site_symmetry_2
_geom_torsion_site_symmetry_3
_geom_torsion_site_symmetry_4
_geom_torsion_publ_flag
Cu1 C6 N1 C5 -179.96(4) . . . . ?
Cu1 C6 N1 C5 -179.96(4) . . 2_655 2_655 ?
Cu1 C6 N1 C2 -2.09(2) . . . . ?
Cu1 C6 N1 C2 -2.09(2) . . 2_655 2_655 ?
N1 C5 C5 N1 0.12(3) . . 2_655 2_655 ?
N1 C6 N1 C5 0.04(4) . . 2_655 2_655 ?
N1 C6 N1 C2 177.91(3) . . 2_655 2_655 ?
